data_2243918
loop_
_publ_author_name
'Conrad-Marut, Linden H.'
'Reinheimer, Eric W.'
'Johnson, Adam R.'

_publ_section_title
;
 Synthesis and structure determination of racemic
 (\D/\L)-tris(ethylenediamine)cobalt(III) trichloride hemi(hexaaquasodium
 chloride)
;
_journal_coeditor_code HB7980
_journal_issue 10
_journal_name_full 'Acta Crystallographica Section E'
_journal_page_first
;
;
_journal_paper_doi 10.1107/S2056989021009336
_journal_volume 77
_journal_year 2021
_chemical_formula_iupac '[Co (C2 H8 N2)3]2 Cl6, [Na (H2 O1)6]Cl'
_chemical_formula_moiety '2(C6 H24 Co N6), 7(Cl), H12 Na O6'
_chemical_formula_sum 'C12 H60 Cl7 Co2 N12 Na O6'
_chemical_formula_weight 857.72
_chemical_name_systematic
;
(\D/\L)-Tris(ethylenediamine)cobalt(III) trichloride
hemi(hexaaquasodium chloride)
;
_space_group_crystal_system trigonal
_space_group_IT_number 165
_space_group_name_Hall '-P 3 2"c'
_space_group_name_H-M_alt 'P -3 c 1'
_atom_sites_solution_hydrogens difmap
_atom_sites_solution_primary dual
_audit_creation_method
;
Olex2 1.2
(compiled 2018.05.29 svn.r3508 for OlexSys, GUI svn.r5506)
;
_cell_angle_alpha 90
_cell_angle_beta 90
_cell_angle_gamma 120
_cell_formula_units_Z 2
_cell_length_a 11.4290(2)
_cell_length_b 11.4290(2)
_cell_length_c 15.5815(2)
_cell_measurement_reflns_used 30262
_cell_measurement_temperature 293(2)
_cell_measurement_theta_max 30.6570
_cell_measurement_theta_min 2.0590
_cell_volume 1762.61(5)
_computing_cell_refinement
;
CrysAlisPro (Rigaku OD, 2020)
;
_computing_data_collection
;
CrysAlisPro (Rigaku OD, 2020)
;
_computing_data_reduction
;
CrysAlisPro (Rigaku OD, 2020)
;
_computing_molecular_graphics
;
<i>OLEX2</i> (Dolomanov <i>et al.</i>,  2009)
;
_computing_publication_material
;
<i>OLEX2</i> (Dolomanov <i>et al.</i>,  2009)
;
_computing_structure_refinement
;
ShelXL (Sheldrick, 2015b)
;
_computing_structure_solution
;
ShelXT (Sheldrick, 2015a)
;
_diffrn_ambient_temperature 293(2)
_diffrn_detector 'Hybrid Pixel Array Detector'
_diffrn_detector_area_resol_mean 10.0000
_diffrn_measured_fraction_theta_full 0.999
_diffrn_measured_fraction_theta_max 0.995
_diffrn_measurement_device 'two-circle diffractometer'
_diffrn_measurement_device_type 'XtaLAB Mini II'
_diffrn_measurement_method '\w scans'
_diffrn_radiation_monochromator graphite
_diffrn_radiation_probe x-ray
_diffrn_radiation_type MoK\a
_diffrn_radiation_wavelength 0.71073
_diffrn_reflns_av_R_equivalents 0.0274
_diffrn_reflns_av_unetI/netI 0.0086
_diffrn_reflns_limit_h_max 16
_diffrn_reflns_limit_h_min -16
_diffrn_reflns_limit_k_max 16
_diffrn_reflns_limit_k_min -16
_diffrn_reflns_limit_l_max 22
_diffrn_reflns_limit_l_min -22
_diffrn_reflns_number 65362
_diffrn_reflns_theta_full 25.242
_diffrn_reflns_theta_max 30.885
_diffrn_reflns_theta_min 2.614
_diffrn_source 'fine-focus sealed X-ray tube'
_exptl_absorpt_coefficient_mu 1.530
_exptl_absorpt_correction_T_max 0.794
_exptl_absorpt_correction_T_min 0.664
_exptl_absorpt_correction_type analytical
_exptl_absorpt_process_details
;
(CrysalisPro; Rigaku OD, 2020)
;
_exptl_crystal_colour 'clear light orange'
_exptl_crystal_density_diffrn 1.616
_exptl_crystal_description block
_exptl_crystal_F_000 896
_exptl_crystal_size_max 0.385
_exptl_crystal_size_mid 0.289
_exptl_crystal_size_min 0.217
_refine_diff_density_max 0.473
_refine_diff_density_min -0.762
_refine_ls_extinction_method none
_refine_ls_goodness_of_fit_ref 1.060
_refine_ls_hydrogen_treatment mixed
_refine_ls_matrix_type full
_refine_ls_number_parameters 99
_refine_ls_number_reflns 1860
_refine_ls_number_restraints 0
_refine_ls_restrained_S_all 1.060
_refine_ls_R_factor_all 0.0311
_refine_ls_R_factor_gt 0.0266
_refine_ls_shift/su_max 0.001
_refine_ls_shift/su_mean 0.000
_refine_ls_structure_factor_coef Fsqd
_refine_ls_weighting_details 'w=1/[\s^2^(Fo^2^)+(0.0373P)^2^+0.9272P] where P=(Fo^2^+2Fc^2^)/3'
_refine_ls_weighting_scheme calc
_refine_ls_wR_factor_gt 0.0704
_refine_ls_wR_factor_ref 0.0724
_reflns_number_gt 1643
_reflns_number_total 1860
_reflns_threshold_expression 'I > 2\s(I)'
_cod_data_source_file hb7980sup1.cif
_cod_data_source_block I
_cod_depositor_comments
;

2023-01-25
Z value and formula fixed to values more according to usual
chemical conventions.                 miguel
;
_cod_original_formula_weight 428.86
_cod_original_formula_moiety 'C6 H24 Co1 N6, 3.5(Cl), 0.5(H12 Na1 O6)'
_cod_original_formula_iupac '[Co (C2 H8 N2)3] Cl3, {[Na (H2 O1)6]Cl}0.5'
_cod_original_formula_units_Z 4
_cod_original_cell_volume 1762.61(7)
_cod_original_formula_sum 'C6 H30 Cl3.50 Co N6 Na0.50 O3'
_cod_database_code 2243918
_shelx_space_group_comment
;
The symmetry employed for this shelxl refinement is uniquely defined
by the following loop, which should always be used as a source of
symmetry information in preference to the above space-group names.
They are only intended as comments.
;

loop_
_space_group_symop_operation_xyz
'x, y, z'
'-y, x-y, z'
'-x+y, -x, z'
'y, x, -z+1/2'
'x-y, -y, -z+1/2'
'-x, -x+y, -z+1/2'
'-x, -y, -z'
'y, -x+y, -z'
'x-y, x, -z'
'-y, -x, z-1/2'
'-x+y, y, z-1/2'
'x, x-y, z-1/2'

loop_
_atom_site_type_symbol
_atom_site_label
_atom_site_fract_x
_atom_site_fract_y
_atom_site_fract_z
_atom_site_U_iso_or_equiv
_atom_site_adp_type
_atom_site_calc_flag
_atom_site_occupancy
_atom_site_disorder_assembly
_atom_site_disorder_group
Co Co1 0.3333 0.6667 0.88151(2) 0.01756(9) Uani d 1 . .
Cl Cl1 0.10242(4) 0.61265(4) 0.62517(2) 0.03423(11) Uani d 1 . .
Cl Cl2 0.0000 1.0000 0.5000 0.0546(3) Uani d 1 . .
Na Na1 0.0000 1.0000 0.7500 0.0543(5) Uani d 1 . .
N N1 0.29983(13) 0.51120(12) 0.95321(8) 0.0244(2) Uani d 1 . .
N N2 0.18593(13) 0.53380(13) 0.80958(8) 0.0273(2) Uani d 1 . .
O O1 0.08849(18) 0.88917(17) 0.65619(12) 0.0592(4) Uani d 1 . .
H H1E 0.0758 0.9001 0.6015 0.089 Uiso d 1 . .
C C1 0.17218(16) 0.39077(15) 0.92577(10) 0.0302(3) Uani d 1 . .
C C2 0.16421(17) 0.39746(16) 0.82971(10) 0.0316(3) Uani d 1 . .
H H2C 0.235(2) 0.386(2) 0.8014(13) 0.036(5) Uiso d 1 . .
H H1A 0.363(2) 0.494(2) 0.9459(13) 0.036(5) Uiso d 1 . .
H H1C 0.171(2) 0.310(2) 0.9475(15) 0.042(6) Uiso d 1 . .
H H1D 0.103(2) 0.396(2) 0.9513(13) 0.033(5) Uiso d 1 . .
H H2D 0.081(2) 0.332(2) 0.8111(13) 0.040(6) Uiso d 1 . .
H H2A 0.114(2) 0.533(2) 0.8215(14) 0.038(5) Uiso d 1 . .
H H1B 0.291(2) 0.519(2) 1.0044(14) 0.038(5) Uiso d 1 . .
H H2B 0.198(2) 0.546(2) 0.7578(14) 0.042(6) Uiso d 1 . .
H H1F 0.105(4) 0.824(4) 0.639(2) 0.096(11) Uiso d 1 . .

loop_
_atom_site_aniso_label
_atom_site_aniso_U_11
_atom_site_aniso_U_22
_atom_site_aniso_U_33
_atom_site_aniso_U_12
_atom_site_aniso_U_13
_atom_site_aniso_U_23
Co1 0.01928(11) 0.01928(11) 0.01412(13) 0.00964(5) 0.000 0.000
Cl1 0.03216(19) 0.0423(2) 0.02759(18) 0.01808(16) 0.00203(13) 0.00448(14)
Cl2 0.0568(5) 0.0568(5) 0.0501(7) 0.0284(2) 0.000 0.000
Na1 0.0515(7) 0.0515(7) 0.0598(13) 0.0258(4) 0.000 0.000
N1 0.0287(6) 0.0247(5) 0.0207(5) 0.0141(5) -0.0015(4) 0.0011(4)
N2 0.0278(6) 0.0296(6) 0.0222(5) 0.0126(5) -0.0053(4) -0.0026(4)
O1 0.0636(10) 0.0485(9) 0.0674(10) 0.0295(8) -0.0137(8) -0.0076(8)
C1 0.0318(7) 0.0225(6) 0.0299(7) 0.0088(5) 0.0024(5) 0.0017(5)
C2 0.0340(7) 0.0246(6) 0.0289(7) 0.0092(6) -0.0045(6) -0.0067(5)

loop_
_atom_type_symbol
_atom_type_description
_atom_type_scat_dispersion_real
_atom_type_scat_dispersion_imag
_atom_type_scat_source
C C 0.0033 0.0016 'International Tables Vol C Tables 4.2.6.8 and 6.1.1.4'
H H 0.0000 0.0000 'International Tables Vol C Tables 4.2.6.8 and 6.1.1.4'
Cl Cl 0.1484 0.1585 'International Tables Vol C Tables 4.2.6.8 and 6.1.1.4'
Co Co 0.3494 0.9721 'International Tables Vol C Tables 4.2.6.8 and 6.1.1.4'
N N 0.0061 0.0033 'International Tables Vol C Tables 4.2.6.8 and 6.1.1.4'
Na Na 0.0362 0.0249 'International Tables Vol C Tables 4.2.6.8 and 6.1.1.4'
O O 0.0106 0.0060 'International Tables Vol C Tables 4.2.6.8 and 6.1.1.4'

loop_
_exptl_crystal_face_index_h
_exptl_crystal_face_index_k
_exptl_crystal_face_index_l
_exptl_crystal_face_perp_dist
-3 -1 5 0.0831
-2 0 -5 0.1171
4 1 5 0.0771
-1 1 -1 0.1528
-5 5 -3 0.1820
3 -5 -5 0.1159
0 0 1 0.1083
0 0 -1 0.1083
5 0 3 0.0883
-5 0 -3 0.1574
2 -5 0 0.1260
-2 5 0 0.2152
0 1 -1 0.1341

loop_
_geom_angle_atom_site_label_1
_geom_angle_atom_site_label_2
_geom_angle_atom_site_label_3
_geom_angle_site_symmetry_1
_geom_angle_site_symmetry_3
_geom_angle
_geom_angle_publ_flag
N1 Co1 N1 3_565 2_665 90.94(5) ?
N1 Co1 N1 3_565 . 90.94(5) ?
N1 Co1 N1 2_665 . 90.94(5) ?
N2 Co1 N1 3_565 3_565 85.48(5) ?
N2 Co1 N1 . 2_665 174.50(5) ?
N2 Co1 N1 . . 85.48(5) ?
N2 Co1 N1 . 3_565 93.29(6) ?
N2 Co1 N1 3_565 . 174.50(5) ?
N2 Co1 N1 2_665 3_565 174.50(6) ?
N2 Co1 N1 2_665 . 93.29(6) ?
N2 Co1 N1 3_565 2_665 93.29(6) ?
N2 Co1 N1 2_665 2_665 85.48(5) ?
N2 Co1 N2 3_565 2_665 90.55(6) ?
N2 Co1 N2 3_565 . 90.55(6) ?
N2 Co1 N2 . 2_665 90.55(6) ?
O1 Na1 O1 5_676 4_466 88.27(6) ?
O1 Na1 O1 5_676 . 96.03(8) ?
O1 Na1 O1 . 4_466 174.05(8) ?
O1 Na1 O1 3_465 5_676 174.05(8) ?
O1 Na1 O1 3_465 4_466 87.75(8) ?
O1 Na1 O1 6_556 5_676 88.27(6) ?
O1 Na1 O1 6_556 . 87.75(8) ?
O1 Na1 O1 3_465 2_675 88.27(6) ?
O1 Na1 O1 2_675 . 88.27(6) ?
O1 Na1 O1 6_556 2_675 174.05(8) ?
O1 Na1 O1 6_556 4_466 88.27(6) ?
O1 Na1 O1 5_676 2_675 87.75(9) ?
O1 Na1 O1 3_465 . 88.27(6) ?
O1 Na1 O1 3_465 6_556 96.03(8) ?
O1 Na1 O1 2_675 4_466 96.03(8) ?
Co1 N1 H1A . . 109.1(14) ?
Co1 N1 H1B . . 115.9(15) ?
C1 N1 Co1 . . 109.36(9) ?
C1 N1 H1A . . 108.0(14) ?
C1 N1 H1B . . 105.5(16) ?
H1A N1 H1B . . 109(2) ?
Co1 N2 H2A . . 109.7(15) ?
Co1 N2 H2B . . 115.3(15) ?
C2 N2 Co1 . . 108.69(9) ?
C2 N2 H2A . . 107.2(16) ?
C2 N2 H2B . . 108.5(15) ?
H2A N2 H2B . . 107(2) ?
Na1 O1 H1E . . 111.2 ?
Na1 O1 H1F . . 156(2) ?
H1E O1 H1F . . 87.3 ?
N1 C1 C2 . . 107.24(12) ?
N1 C1 H1C . . 108.8(14) ?
N1 C1 H1D . . 107.4(13) ?
C2 C1 H1C . . 115.0(13) ?
C2 C1 H1D . . 110.8(13) ?
H1C C1 H1D . . 107.4(18) ?
N2 C2 C1 . . 106.33(12) ?
N2 C2 H2C . . 109.2(13) ?
N2 C2 H2D . . 110.3(13) ?
C1 C2 H2C . . 111.2(12) ?
C1 C2 H2D . . 109.8(13) ?
H2C C2 H2D . . 110.0(18) ?

loop_
_geom_bond_atom_site_label_1
_geom_bond_atom_site_label_2
_geom_bond_site_symmetry_2
_geom_bond_distance
_geom_bond_publ_flag
Co1 N1 3_565 1.9676(12) ?
Co1 N1 2_665 1.9676(12) ?
Co1 N1 . 1.9677(12) ?
Co1 N2 3_565 1.9601(12) ?
Co1 N2 2_665 1.9601(12) ?
Co1 N2 . 1.9600(12) ?
Na1 O1 2_675 2.4586(19) ?
Na1 O1 5_676 2.4586(19) ?
Na1 O1 4_466 2.4587(19) ?
Na1 O1 . 2.4586(19) ?
Na1 O1 3_465 2.4586(19) ?
Na1 O1 6_556 2.4586(19) ?
N1 C1 . 1.4825(19) ?
N1 H1A . 0.84(2) ?
N1 H1B . 0.81(2) ?
N2 C2 . 1.484(2) ?
N2 H2A . 0.84(2) ?
N2 H2B . 0.82(2) ?
O1 H1E . 0.8837 ?
O1 H1F . 0.89(4) ?
C1 C2 . 1.504(2) ?
C1 H1C . 0.97(2) ?
C1 H1D . 0.91(2) ?
C2 H2C . 0.99(2) ?
C2 H2D . 0.92(2) ?

loop_
_geom_hbond_atom_site_label_D
_geom_hbond_atom_site_label_H
_geom_hbond_atom_site_label_A
_geom_hbond_site_symmetry_A
_geom_hbond_distance_DH
_geom_hbond_distance_HA
_geom_hbond_distance_DA
_geom_hbond_angle_DHA
N1 H1A Cl1 5_666 0.84(2) 2.57(2) 3.3586(13) 156.7(18)
N1 H1B Cl1 12_566 0.81(2) 2.75(2) 3.4317(13) 142.0(19)
N2 H2A Cl1 6_556 0.84(2) 2.50(2) 3.3286(14) 172(2)
N2 H2B Cl1 . 0.82(2) 2.62(2) 3.2925(13) 140.6(19)
O1 H1E Cl2 . 0.88 2.35 3.1354(18) 147
O1 H1F Cl1 . 0.89(4) 2.41(4) 3.2787(18) 164(3)
C2 H2D O1 4_456 0.92(2) 2.59(2) 3.361(2) 142.1(17)

_cod_database_fobs_code 2243918
